data_4128341
loop_
_publ_author_name
'Fager, Diana C.'
'Lee, KyungA'
'Hoveyda, Amir H.'

_publ_section_title
;
 Catalytic Enantioselective Addition of an Allyl Group to Ketones
 Containing a Tri-, a Di-, or a Monohalomethyl Moiety. Stereochemical
 Control Based on Distinctive Electronic and Steric Attributes of C-Cl,
 C-Br, and C-F Bonds.
;
_journal_issue 40
_journal_name_full 'Journal of the American Chemical Society'
_journal_page_first 16125
_journal_page_last 16138
_journal_paper_doi 10.1021/jacs.9b08443
_journal_volume 141
_journal_year 2019
_chemical_absolute_configuration ad
_chemical_formula_moiety 'C14 H13 F4 N3 O'
_chemical_formula_sum 'C14 H13 F4 N3 O'
_chemical_formula_weight 315.27
_space_group_crystal_system orthorhombic
_space_group_IT_number 19
_space_group_name_Hall 'P 2ac 2ab'
_space_group_name_H-M_alt 'P 21 21 21'
_symmetry_space_group_name_Hall 'P 2ac 2ab'
_symmetry_space_group_name_H-M 'P 21 21 21'
_atom_sites_solution_hydrogens geom
_atom_sites_solution_primary dual
_atom_sites_solution_secondary difmap
_audit_creation_method SHELXL-2016/6
_cell_angle_alpha 90
_cell_angle_beta 90
_cell_angle_gamma 90
_cell_formula_units_Z 4
_cell_length_a 5.3574(2)
_cell_length_b 9.2902(4)
_cell_length_c 28.0903(10)
_cell_measurement_reflns_used 9863
_cell_measurement_temperature 123(2)
_cell_measurement_theta_max 66.54
_cell_measurement_theta_min 3.15
_cell_volume 1398.09(9)
_computing_cell_refinement 'SAINT (Bruker, 2014)'
_computing_data_collection 'APEX2 (Bruker, 2014)'
_computing_data_reduction 'SAINT (Bruker, 2014)'
_computing_molecular_graphics 'Bruker SHELXTL'
_computing_publication_material 'Bruker SHELXTL'
_computing_structure_refinement 'SHELXL-2016/6 (Sheldrick, 2016)'
_computing_structure_solution 'SHELXT 2016/6 (Sheldrick, 2016)'
_diffrn_ambient_temperature 123(2)
_diffrn_measured_fraction_theta_full 1.000
_diffrn_measured_fraction_theta_max 1.000
_diffrn_measurement_device_type 'Bruker Kappa DUO CCD diffractometer'
_diffrn_measurement_method '\f and \w scans'
_diffrn_radiation_monochromator mirrors
_diffrn_radiation_type CuK\a
_diffrn_radiation_wavelength 1.54178
_diffrn_reflns_av_R_equivalents 0.0292
_diffrn_reflns_av_unetI/netI 0.0180
_diffrn_reflns_Laue_measured_fraction_full 1.000
_diffrn_reflns_Laue_measured_fraction_max 1.000
_diffrn_reflns_limit_h_max 6
_diffrn_reflns_limit_h_min -6
_diffrn_reflns_limit_k_max 10
_diffrn_reflns_limit_k_min -11
_diffrn_reflns_limit_l_max 33
_diffrn_reflns_limit_l_min -33
_diffrn_reflns_number 14342
_diffrn_reflns_point_group_measured_fraction_full 0.999
_diffrn_reflns_point_group_measured_fraction_max 0.999
_diffrn_reflns_theta_full 66.490
_diffrn_reflns_theta_max 66.490
_diffrn_reflns_theta_min 3.146
_diffrn_source 'microfocus sealed tube'
_diffrn_source_type 'Incoatec I\uS'
_exptl_absorpt_coefficient_mu 1.168
_exptl_absorpt_correction_T_max 0.7528
_exptl_absorpt_correction_T_min 0.6561
_exptl_absorpt_correction_type multi-scan
_exptl_absorpt_process_details
;
Sheldrick, G.M. (2016). SADABS. Bruker AXS Inc. Madison, WI USA.
;
_exptl_crystal_colour colorless
_exptl_crystal_density_diffrn 1.498
_exptl_crystal_density_meas ?
_exptl_crystal_density_method none
_exptl_crystal_description needle
_exptl_crystal_F_000 648
_exptl_crystal_size_max 0.580
_exptl_crystal_size_mid 0.120
_exptl_crystal_size_min 0.080
_refine_diff_density_max 0.188
_refine_diff_density_min -0.185
_refine_diff_density_rms 0.036
_refine_ls_abs_structure_details
;
 Flack x determined using 971 quotients [(I+)-(I-)]/[(I+)+(I-)]
 (Parsons, Flack and Wagner, Acta Cryst. B69 (2013) 249-259).
;
_refine_ls_abs_structure_Flack -0.03(4)
_refine_ls_extinction_method none
_refine_ls_goodness_of_fit_ref 1.053
_refine_ls_hydrogen_treatment constr
_refine_ls_matrix_type full
_refine_ls_number_parameters 200
_refine_ls_number_reflns 2465
_refine_ls_number_restraints 194
_refine_ls_restrained_S_all 1.013
_refine_ls_R_factor_all 0.0285
_refine_ls_R_factor_gt 0.0278
_refine_ls_shift/su_max 0.001
_refine_ls_shift/su_mean 0.000
_refine_ls_structure_factor_coef Fsqd
_refine_ls_weighting_details 'w=1/[\s^2^(Fo^2^)+(0.0491P)^2^+0.2711P] where P=(Fo^2^+2Fc^2^)/3'
_refine_ls_weighting_scheme calc
_refine_ls_wR_factor_gt 0.0750
_refine_ls_wR_factor_ref 0.0755
_reflns_Friedel_coverage 0.668
_reflns_Friedel_fraction_full 0.998
_reflns_Friedel_fraction_max 0.998
_reflns_number_gt 2416
_reflns_number_total 2465
_reflns_threshold_expression 'I > 2\s(I)'
_cod_data_source_file ja9b08443_si_003.cif
_cod_data_source_block C14H13F4N3O
_cod_depositor_comments
;
The following automatic conversions were performed:

'_exptl_crystal_density_meas' value 'not measured' was changed to '?'
- the value is perceived as not measured.

Automatic conversion script
Id: cif_fix_values 4973 2017-02-22 13:04:09Z antanas 
;
_cod_database_code 4128341
_shelx_shelxl_version_number 2016/6
_shelx_space_group_comment
;
The symmetry employed for this shelxl refinement is uniquely defined
by the following loop, which should always be used as a source of
symmetry information in preference to the above space-group names.
They are only intended as comments.
;
_shelx_estimated_absorpt_t_min 0.551
_shelx_estimated_absorpt_t_max 0.912

loop_
_space_group_symop_operation_xyz
'x, y, z'
'-x+1/2, -y, z+1/2'
'-x, y+1/2, -z+1/2'
'x+1/2, -y+1/2, -z'

loop_
_atom_site_label
_atom_site_type_symbol
_atom_site_fract_x
_atom_site_fract_y
_atom_site_fract_z
_atom_site_U_iso_or_equiv
_atom_site_adp_type
_atom_site_occupancy
_atom_site_site_symmetry_order
_atom_site_calc_flag
_atom_site_refinement_flags_posn
_atom_site_refinement_flags_adp
F1 F 0.9033(3) 0.52864(17) 0.78568(5) 0.0443(4) Uani 1 1 d . U
F2 F 0.2366(2) 0.85022(15) 0.79899(5) 0.0359(3) Uani 1 1 d . U
F3 F 0.7000(3) 0.77036(14) 0.54727(4) 0.0321(3) Uani 1 1 d . U
F4 F 1.0708(3) 0.76471(14) 0.57980(4) 0.0322(3) Uani 1 1 d . U
O1 O 1.0291(2) 0.47067(16) 0.59752(5) 0.0224(3) Uani 1 1 d . U
H1 H 1.136994 0.519416 0.612029 0.034 Uiso 1 1 calc R U
N1 N 0.6509(3) 0.70327(18) 0.70449(6) 0.0202(4) Uani 1 1 d . U
N2 N 0.4277(3) 0.6564(2) 0.68977(6) 0.0221(4) Uani 1 1 d . U
N3 N 0.4605(3) 0.60078(18) 0.64696(6) 0.0211(4) Uani 1 1 d . U
C1 C 0.6414(6) 0.4144(3) 0.47456(9) 0.0423(6) Uani 1 1 d . U
H1A H 0.495233 0.470673 0.470041 0.051 Uiso 1 1 calc R U
H1B H 0.719745 0.369694 0.448075 0.051 Uiso 1 1 calc R U
C2 C 0.7345(4) 0.3987(2) 0.51709(8) 0.0280(5) Uani 1 1 d . U
H2 H 0.880856 0.341747 0.520277 0.034 Uiso 1 1 calc R U
C3 C 0.6271(4) 0.4641(2) 0.56132(7) 0.0206(4) Uani 1 1 d . U
H3A H 0.566941 0.386106 0.582422 0.025 Uiso 1 1 calc R U
H3B H 0.481602 0.524186 0.552556 0.025 Uiso 1 1 calc R U
C4 C 0.8157(4) 0.5571(2) 0.58878(7) 0.0187(4) Uani 1 1 d . U
C5 C 0.7061(4) 0.6133(2) 0.63468(7) 0.0181(4) Uani 1 1 d . U
C6 C 0.8270(4) 0.6792(2) 0.67183(7) 0.0209(4) Uani 1 1 d . U
H6 H 0.999275 0.702728 0.673863 0.025 Uiso 1 1 calc R U
C7 C 0.6778(4) 0.7791(2) 0.75021(7) 0.0240(4) Uani 1 1 d . U
H7A H 0.588026 0.872059 0.748435 0.029 Uiso 1 1 calc R U
H7B H 0.856570 0.800047 0.755756 0.029 Uiso 1 1 calc R U
C8 C 0.5783(4) 0.6940(2) 0.79139(7) 0.0209(4) Uani 1 1 d . U
C9 C 0.6976(4) 0.5737(2) 0.80903(8) 0.0288(5) Uani 1 1 d . U
C10 C 0.6149(6) 0.4989(2) 0.84871(9) 0.0437(7) Uani 1 1 d . U
H10 H 0.701737 0.416491 0.859996 0.052 Uiso 1 1 calc R U
C11 C 0.4007(6) 0.5482(3) 0.87150(8) 0.0441(7) Uani 1 1 d . U
H11 H 0.341060 0.498478 0.898785 0.053 Uiso 1 1 calc R U
C12 C 0.2739(5) 0.6667(3) 0.85548(8) 0.0368(5) Uani 1 1 d . U
H12 H 0.128527 0.700273 0.871339 0.044 Uiso 1 1 calc R U
C13 C 0.3641(4) 0.7354(2) 0.81573(7) 0.0259(4) Uani 1 1 d . U
C14 C 0.8971(4) 0.6815(2) 0.55688(7) 0.0233(4) Uani 1 1 d . U
H14 H 0.968505 0.643250 0.526518 0.028 Uiso 1 1 calc R U

loop_
_atom_site_aniso_label
_atom_site_aniso_U_11
_atom_site_aniso_U_22
_atom_site_aniso_U_33
_atom_site_aniso_U_23
_atom_site_aniso_U_13
_atom_site_aniso_U_12
F1 0.0417(8) 0.0488(8) 0.0423(8) -0.0192(7) -0.0157(7) 0.0230(7)
F2 0.0282(7) 0.0410(8) 0.0385(7) -0.0097(6) -0.0065(6) 0.0109(6)
F3 0.0384(7) 0.0279(6) 0.0299(6) 0.0052(5) -0.0078(6) 0.0043(5)
F4 0.0337(7) 0.0315(7) 0.0313(6) 0.0019(5) -0.0034(5) -0.0148(6)
O1 0.0141(6) 0.0266(7) 0.0264(7) -0.0022(6) -0.0022(6) 0.0006(6)
N1 0.0168(8) 0.0259(8) 0.0180(8) -0.0015(6) -0.0018(7) -0.0025(7)
N2 0.0145(7) 0.0318(9) 0.0199(8) -0.0044(7) -0.0007(6) -0.0028(7)
N3 0.0153(8) 0.0288(9) 0.0191(8) -0.0032(7) -0.0016(7) -0.0017(6)
C1 0.0608(17) 0.0407(13) 0.0255(11) -0.0067(10) 0.0047(12) -0.0124(13)
C2 0.0233(10) 0.0282(10) 0.0326(12) -0.0097(8) 0.0034(9) -0.0034(9)
C3 0.0159(9) 0.0240(9) 0.0219(10) -0.0005(8) -0.0009(8) -0.0033(8)
C4 0.0156(8) 0.0222(10) 0.0184(9) 0.0008(7) -0.0012(7) -0.0003(8)
C5 0.0138(9) 0.0211(9) 0.0194(9) 0.0008(7) -0.0017(7) 0.0003(7)
C6 0.0134(8) 0.0278(10) 0.0216(9) 0.0003(8) -0.0013(8) -0.0023(8)
C7 0.0245(10) 0.0272(10) 0.0203(10) -0.0042(8) -0.0025(8) -0.0051(8)
C8 0.0213(9) 0.0237(10) 0.0178(8) -0.0047(7) -0.0061(8) -0.0025(8)
C9 0.0343(11) 0.0266(10) 0.0254(10) -0.0099(8) -0.0108(9) 0.0043(9)
C10 0.076(2) 0.0225(11) 0.0327(12) 0.0014(9) -0.0251(13) -0.0018(12)
C11 0.0649(18) 0.0439(14) 0.0236(11) -0.0003(10) 0.0005(12) -0.0252(14)
C12 0.0363(12) 0.0481(14) 0.0261(11) -0.0099(10) 0.0047(10) -0.0166(11)
C13 0.0235(10) 0.0305(11) 0.0236(10) -0.0081(8) -0.0047(8) -0.0045(9)
C14 0.0233(10) 0.0244(10) 0.0221(9) -0.0013(8) -0.0012(8) -0.0038(8)

loop_
_atom_type_symbol
_atom_type_description
_atom_type_scat_dispersion_real
_atom_type_scat_dispersion_imag
_atom_type_scat_source
C C 0.0181 0.0091 'International Tables Vol C Tables 4.2.6.8 and 6.1.1.4'
H H 0.0000 0.0000 'International Tables Vol C Tables 4.2.6.8 and 6.1.1.4'
N N 0.0311 0.0180 'International Tables Vol C Tables 4.2.6.8 and 6.1.1.4'
O O 0.0492 0.0322 'International Tables Vol C Tables 4.2.6.8 and 6.1.1.4'
F F 0.0727 0.0534 'International Tables Vol C Tables 4.2.6.8 and 6.1.1.4'

loop_
_geom_angle_atom_site_label_1
_geom_angle_atom_site_label_2
_geom_angle_atom_site_label_3
_geom_angle
C4 O1 H1 109.5
C6 N1 N2 111.40(15)
C6 N1 C7 127.64(17)
N2 N1 C7 120.84(16)
N3 N2 N1 106.83(15)
N2 N3 C5 108.99(16)
C2 C1 H1A 120.0
C2 C1 H1B 120.0
H1A C1 H1B 120.0
C1 C2 C3 124.6(2)
C1 C2 H2 117.7
C3 C2 H2 117.7
C2 C3 C4 113.06(16)
C2 C3 H3A 109.0
C4 C3 H3A 109.0
C2 C3 H3B 109.0
C4 C3 H3B 109.0
H3A C3 H3B 107.8
O1 C4 C5 111.19(15)
O1 C4 C14 107.47(16)
C5 C4 C14 110.55(16)
O1 C4 C3 107.34(15)
C5 C4 C3 111.53(15)
C14 C4 C3 108.61(16)
N3 C5 C6 107.51(18)
N3 C5 C4 124.15(17)
C6 C5 C4 128.30(19)
N1 C6 C5 105.27(18)
N1 C6 H6 127.4
C5 C6 H6 127.4
N1 C7 C8 112.75(16)
N1 C7 H7A 109.0
C8 C7 H7A 109.0
N1 C7 H7B 109.0
C8 C7 H7B 109.0
H7A C7 H7B 107.8
C9 C8 C13 115.4(2)
C9 C8 C7 122.7(2)
C13 C8 C7 121.84(19)
F1 C9 C8 117.1(2)
F1 C9 C10 119.8(2)
C8 C9 C10 123.2(2)
C9 C10 C11 117.9(2)
C9 C10 H10 121.0
C11 C10 H10 121.0
C12 C11 C10 121.5(2)
C12 C11 H11 119.3
C10 C11 H11 119.3
C11 C12 C13 117.8(2)
C11 C12 H12 121.1
C13 C12 H12 121.1
F2 C13 C12 118.2(2)
F2 C13 C8 117.66(19)
C12 C13 C8 124.2(2)
F3 C14 F4 106.05(16)
F3 C14 C4 110.64(16)
F4 C14 C4 110.21(16)
F3 C14 H14 110.0
F4 C14 H14 110.0
C4 C14 H14 110.0

loop_
_geom_bond_atom_site_label_1
_geom_bond_atom_site_label_2
_geom_bond_distance
F1 C9 1.349(3)
F2 C13 1.351(3)
F3 C14 1.368(2)
F4 C14 1.370(2)
O1 C4 1.418(2)
O1 H1 0.8400
N1 C6 1.335(3)
N1 N2 1.338(2)
N1 C7 1.472(2)
N2 N3 1.321(2)
N3 C5 1.365(3)
C1 C2 1.303(4)
C1 H1A 0.9500
C1 H1B 0.9500
C2 C3 1.498(3)
C2 H2 0.9500
C3 C4 1.537(3)
C3 H3A 0.9900
C3 H3B 0.9900
C4 C5 1.510(3)
C4 C14 1.525(3)
C5 C6 1.373(3)
C6 H6 0.9500
C7 C8 1.499(3)
C7 H7A 0.9900
C7 H7B 0.9900
C8 C9 1.380(3)
C8 C13 1.390(3)
C9 C10 1.386(4)
C10 C11 1.391(4)
C10 H10 0.9500
C11 C12 1.370(4)
C11 H11 0.9500
C12 C13 1.374(3)
C12 H12 0.9500
C14 H14 1.0000

loop_
_geom_hbond_atom_site_label_D
_geom_hbond_atom_site_label_H
_geom_hbond_atom_site_label_A
_geom_hbond_distance_DH
_geom_hbond_distance_HA
_geom_hbond_distance_DA
_geom_hbond_angle_DHA
_geom_hbond_site_symmetry_A
_geom_hbond_publ_flag
O1 H1 N3 0.84 2.13 2.955(2) 167.1 1_655 yes

loop_
_geom_torsion_atom_site_label_1
_geom_torsion_atom_site_label_2
_geom_torsion_atom_site_label_3
_geom_torsion_atom_site_label_4
_geom_torsion
C6 N1 N2 N3 0.2(2)
C7 N1 N2 N3 176.58(17)
N1 N2 N3 C5 -0.2(2)
C1 C2 C3 C4 -124.2(2)
C2 C3 C4 O1 -54.3(2)
C2 C3 C4 C5 -176.34(17)
C2 C3 C4 C14 61.6(2)
N2 N3 C5 C6 0.1(2)
N2 N3 C5 C4 177.88(17)
O1 C4 C5 N3 -128.61(19)
C14 C4 C5 N3 112.1(2)
C3 C4 C5 N3 -8.8(3)
O1 C4 C5 C6 48.7(3)
C14 C4 C5 C6 -70.6(3)
C3 C4 C5 C6 168.4(2)
N2 N1 C6 C5 -0.1(2)
C7 N1 C6 C5 -176.19(19)
N3 C5 C6 N1 0.0(2)
C4 C5 C6 N1 -177.65(18)
C6 N1 C7 C8 -128.8(2)
N2 N1 C7 C8 55.5(3)
N1 C7 C8 C9 72.2(2)
N1 C7 C8 C13 -110.7(2)
C13 C8 C9 F1 178.63(17)
C7 C8 C9 F1 -4.1(3)
C13 C8 C9 C10 -1.0(3)
C7 C8 C9 C10 176.32(19)
F1 C9 C10 C11 -179.4(2)
C8 C9 C10 C11 0.2(3)
C9 C10 C11 C12 0.1(4)
C10 C11 C12 C13 0.5(3)
C11 C12 C13 F2 178.4(2)
C11 C12 C13 C8 -1.4(3)
C9 C8 C13 F2 -178.17(17)
C7 C8 C13 F2 4.5(3)
C9 C8 C13 C12 1.6(3)
C7 C8 C13 C12 -175.69(19)
O1 C4 C14 F3 -179.52(14)
C5 C4 C14 F3 -58.0(2)
C3 C4 C14 F3 64.7(2)
O1 C4 C14 F4 -62.6(2)
C5 C4 C14 F4 59.0(2)
C3 C4 C14 F4 -178.37(16)
